data_7047295
loop_
_publ_author_name
'Linnenberg, Oliver'
'Mayerl, Lisa'
'Monakhov, Kirill Yu'

_publ_section_title
;
 The Heck reaction as a tool to expand polyoxovanadates towards
 thiol-sensitive organic-inorganic hybrid fluorescent switches.
;
_journal_issue 41
_journal_name_full 'Dalton transactions (Cambridge, England : 2003)'
_journal_page_first 14402
_journal_page_last 14407
_journal_paper_doi 10.1039/c8dt02340a
_journal_volume 47
_journal_year 2018
_chemical_formula_moiety '(C34 H44 N2 O23 V6), 2(C16 H36 N), 2(C H2 Cl2)'
_chemical_formula_sum 'C68 H120 Cl4 N4 O23 V6'
_chemical_formula_weight 1809.16
_chemical_name_systematic (TBA)2_2e
_space_group_crystal_system monoclinic
_space_group_IT_number 15
_space_group_name_Hall '-C 2yc'
_space_group_name_H-M_alt 'C 1 2/c 1'
_symmetry_space_group_name_Hall '-C 2yc'
_symmetry_space_group_name_H-M 'C 1 2/c 1'
_atom_sites_solution_hydrogens geom
_audit_creation_method SHELXL-2014/7
_audit_update_record
;
2017-10-23 deposited with the CCDC.
2018-08-17 downloaded from the CCDC.
;
_cell_angle_alpha 90
_cell_angle_beta 107.3380(10)
_cell_angle_gamma 90
_cell_formula_units_Z 4
_cell_length_a 19.5526(11)
_cell_length_b 15.1317(8)
_cell_length_c 30.7827(17)
_cell_measurement_reflns_used 4385
_cell_measurement_temperature 100(2)
_cell_measurement_theta_max 20.24
_cell_measurement_theta_min 2.18
_cell_volume 8693.7(8)
_computing_cell_refinement 'SAINT v8.34A (Bruker, 2013)'
_computing_data_reduction 'SAINT v8.34A (Bruker, 2013)'
_computing_molecular_graphics 'Olex2 (Dolomanov et al., 2009)'
_computing_publication_material 'Olex2 (Dolomanov et al., 2009)'
_computing_structure_refinement 'ShelXL (Sheldrick, 2015)'
_computing_structure_solution ShelXS
_diffrn_ambient_temperature 100(2)
_diffrn_measured_fraction_theta_full 1.000
_diffrn_measured_fraction_theta_max 0.998
_diffrn_measurement_device_type 'Bruker APEX CCD'
_diffrn_measurement_method '\w scans'
_diffrn_radiation_monochromator 'multilayer optics'
_diffrn_radiation_type MoK\a
_diffrn_radiation_wavelength 0.71073
_diffrn_reflns_av_R_equivalents 0.0532
_diffrn_reflns_av_unetI/netI 0.0386
_diffrn_reflns_Laue_measured_fraction_full 1.000
_diffrn_reflns_Laue_measured_fraction_max 0.998
_diffrn_reflns_limit_h_max 23
_diffrn_reflns_limit_h_min -23
_diffrn_reflns_limit_k_max 18
_diffrn_reflns_limit_k_min -18
_diffrn_reflns_limit_l_max 37
_diffrn_reflns_limit_l_min -36
_diffrn_reflns_number 48623
_diffrn_reflns_point_group_measured_fraction_full 1.000
_diffrn_reflns_point_group_measured_fraction_max 0.998
_diffrn_reflns_theta_full 25.242
_diffrn_reflns_theta_max 25.413
_diffrn_reflns_theta_min 1.733
_exptl_absorpt_coefficient_mu 0.810
_exptl_absorpt_correction_T_max 0.7452
_exptl_absorpt_correction_T_min 0.6828
_exptl_absorpt_correction_type multi-scan
_exptl_absorpt_process_details
'SADABS-2008/1 (Bruker,2008) was used for absorption correction. wR2(int) was 0.0977 before and 0.0489 after correction. The Ratio of minimum to maximum transmission is 0.9163. The \l/2 correction factor is 0.0015.'
_exptl_crystal_colour red
_exptl_crystal_density_diffrn 1.382
_exptl_crystal_description plate
_exptl_crystal_F_000 3435
_exptl_crystal_size_max 0.26
_exptl_crystal_size_mid 0.17
_exptl_crystal_size_min 0.15
_refine_diff_density_max 0.561
_refine_diff_density_min -0.312
_refine_diff_density_rms 0.081
_refine_ls_extinction_method none
_refine_ls_goodness_of_fit_ref 1.017
_refine_ls_hydrogen_treatment constr
_refine_ls_matrix_type full
_refine_ls_number_parameters 441
_refine_ls_number_reflns 7994
_refine_ls_number_restraints 4
_refine_ls_restrained_S_all 1.017
_refine_ls_R_factor_all 0.1247
_refine_ls_R_factor_gt 0.0778
_refine_ls_shift/su_max 0.000
_refine_ls_shift/su_mean 0.000
_refine_ls_structure_factor_coef Fsqd
_refine_ls_weighting_details 'w=1/[\s^2^(Fo^2^)+(0.1100P)^2^+35.2450P] where P=(Fo^2^+2Fc^2^)/3'
_refine_ls_weighting_scheme calc
_refine_ls_wR_factor_gt 0.2147
_refine_ls_wR_factor_ref 0.2563
_reflns_Friedel_coverage 0.000
_reflns_number_gt 4605
_reflns_number_total 7994
_reflns_threshold_expression 'I > 2\s(I)'
_cod_data_source_file c8dt02340a2.cif
_cod_data_source_block 2e
_cod_depositor_comments 'Adding full bibliography for 7047293--7047295.cif.'
_cod_database_code 7047295
_shelx_shelxl_version_number 2014/7
_shelx_space_group_comment
;
The symmetry employed for this shelxl refinement is uniquely defined
by the following loop, which should always be used as a source of
symmetry information in preference to the above space-group names.
They are only intended as comments.
;

loop_
_space_group_symop_operation_xyz
'x, y, z'
'-x, y, -z+1/2'
'x+1/2, y+1/2, z'
'-x+1/2, y+1/2, -z+1/2'
'-x, -y, -z'
'x, -y, z-1/2'
'-x+1/2, -y+1/2, -z'
'x+1/2, -y+1/2, z-1/2'

loop_
_atom_site_label
_atom_site_type_symbol
_atom_site_fract_x
_atom_site_fract_y
_atom_site_fract_z
_atom_site_U_iso_or_equiv
_atom_site_adp_type
_atom_site_occupancy
_atom_site_site_symmetry_order
_atom_site_calc_flag
_atom_site_refinement_flags_posn
_atom_site_refinement_flags_adp
_atom_site_refinement_flags_occupancy
_atom_site_disorder_assembly
_atom_site_disorder_group
C0AA C 0.3837(3) 0.3030(4) 0.13257(19) 0.0786(18) Uani 1 1 d . . . . .
H0AA H 0.3319 0.3032 0.1251 0.094 Uiso 1 1 calc R U . . .
H0AB H 0.3975 0.2511 0.1187 0.094 Uiso 1 1 calc R U . . .
C1AA C 0.5121(4) 0.3836(6) 0.3777(2) 0.101(2) Uani 1 1 d . . . . .
H1AA H 0.4980 0.3317 0.3914 0.122 Uiso 1 1 calc R U . . .
H1AB H 0.4984 0.4354 0.3918 0.122 Uiso 1 1 calc R U . . .
C2AA C 0.6166(3) 0.4676(4) 0.3689(2) 0.0830(19) Uani 1 1 d . . . . .
H2AA H 0.6014 0.5182 0.3830 0.100 Uiso 1 1 calc R U . . .
H2AB H 0.6685 0.4688 0.3768 0.100 Uiso 1 1 calc R U . . .
C3AA C 0.6263(4) 0.3824(6) 0.4397(2) 0.111(3) Uani 1 1 d . . . . .
H3AA H 0.6102 0.4339 0.4528 0.133 Uiso 1 1 calc R U . . .
H3AB H 0.6110 0.3299 0.4523 0.133 Uiso 1 1 calc R U . . .
C4 C 0.7350(4) 0.3790(5) 0.4973(2) 0.103(2) Uani 1 1 d . . . . .
H4A H 0.7198 0.3261 0.5096 0.123 Uiso 1 1 calc R U . . .
H4B H 0.7213 0.4298 0.5121 0.123 Uiso 1 1 calc R U . . .
C4AA C 1.0456(5) 0.3618(6) 0.5410(3) 0.128(4) Uani 1 1 d . . . . .
H4AA H 1.0688 0.3470 0.5712 0.153 Uiso 1 1 calc R U . . .
C5AA C 0.8471(5) 0.3776(6) 0.4723(3) 0.117(3) Uani 1 1 d . . . . .
H5AA H 0.8196 0.3804 0.4419 0.141 Uiso 1 1 calc R U . . .
C6 C 0.8142(4) 0.3777(5) 0.5067(3) 0.097(2) Uani 1 1 d . . . . .
C6AA C 0.5930(3) 0.3832(5) 0.3869(2) 0.085(2) Uani 1 1 d . . . . .
C7 C 0.9313(5) 0.3742(6) 0.5611(3) 0.124(3) Uani 1 1 d . . . . .
H7 H 0.9592 0.3739 0.5914 0.149 Uiso 1 1 calc R U . . .
C7AA C 1.2821(5) 0.3682(6) 0.5267(3) 0.133(3) Uani 1 1 d . . . . .
H7AA H 1.3009 0.4270 0.5327 0.200 Uiso 1 1 calc R U . . .
H7AB H 1.3024 0.3398 0.5055 0.200 Uiso 1 1 calc R U . . .
H7AC H 1.2943 0.3351 0.5546 0.200 Uiso 1 1 calc R U . . .
C8 C 1.1773(6) 0.3831(7) 0.4588(3) 0.145(4) Uani 1 1 d . . . . .
H8A H 1.1618 0.4430 0.4520 0.217 Uiso 1 1 calc R U . . .
H8B H 1.1376 0.3439 0.4468 0.217 Uiso 1 1 calc R U . . .
H8C H 1.2144 0.3697 0.4453 0.217 Uiso 1 1 calc R U . . .
C9 C 1.1645(6) 0.3643(7) 0.5359(4) 0.131(4) Uani 1 1 d . . . . .
C11 C 1.0838(5) 0.3727(5) 0.5160(3) 0.105(3) Uani 1 1 d . . . . .
H11 H 1.0634 0.3859 0.4854 0.126 Uiso 1 1 calc R U . . .
C12 C 0.9648(5) 0.3700(5) 0.5278(3) 0.107(3) Uani 1 1 d . . . . .
C13 C 0.8581(5) 0.3789(5) 0.5513(3) 0.117(3) Uani 1 1 d . . . . .
H13 H 0.8377 0.3829 0.5749 0.141 Uiso 1 1 calc R U . . .
C16 C 0.9219(5) 0.3732(6) 0.4838(3) 0.126(3) Uani 1 1 d . . . . .
H16 H 0.9432 0.3725 0.4605 0.151 Uiso 1 1 calc R U . . .
N2 N 1.2046(5) 0.3720(4) 0.5075(3) 0.119(2) Uani 1 1 d . . . . .
O0AA O 0.5000 0.3853(3) 0.2500 0.0551(12) Uani 1 2 d S T P . .
O1 O 0.3882(2) 0.4731(3) 0.25970(15) 0.0841(13) Uani 1 1 d . . . . .
O2 O 0.3878(2) 0.2968(3) 0.25973(13) 0.0799(12) Uani 1 1 d . . . . .
O4 O 0.41353(19) 0.2973(2) 0.18036(12) 0.0644(10) Uani 1 1 d . . . . .
O5 O 0.5000 0.5615(3) 0.2500 0.087(2) Uani 1 2 d S T P . .
O6 O 0.58649(19) 0.4733(2) 0.32032(13) 0.0703(11) Uani 1 1 d . . . . .
O7 O 0.29820(19) 0.3843(3) 0.18957(14) 0.0760(11) Uani 1 1 d . . . . .
O8 O 0.5000 0.2090(3) 0.2500 0.0778(17) Uani 1 2 d S T P . .
O9 O 0.4735(2) 0.2052(3) 0.33049(14) 0.0997(16) Uani 1 1 d . . . . .
O11 O 0.4750(2) 0.3843(3) 0.32984(13) 0.0811(12) Uani 1 1 d . . . . .
O12 O 0.7009(3) 0.3833(3) 0.45010(14) 0.0988(16) Uani 1 1 d . . . . .
O19 O 0.4728(2) 0.5633(4) 0.33117(19) 0.117(2) Uani 1 1 d . . . . .
V1 V 0.38125(5) 0.38508(6) 0.21880(3) 0.0629(3) Uani 1 1 d . . . . .
V2 V 0.48019(5) 0.27602(7) 0.29362(3) 0.0658(3) Uani 1 1 d . . . . .
V3 V 0.48040(5) 0.49399(7) 0.29359(4) 0.0790(4) Uani 1 1 d . . . . .
O3B O 1.1924(4) 0.3522(7) 0.5762(3) 0.188(4) Uani 1 1 d . . . A 2
C0BA C 0.6838(7) 0.6712(9) 0.3195(5) 0.091(4) Uiso 0.551(9) 1 d D . P B 2
H0BA H 0.7172 0.6676 0.3498 0.109 Uiso 0.551(9) 1 calc R U P B 2
H0BB H 0.6666 0.6115 0.3112 0.109 Uiso 0.551(9) 1 calc R U P B 2
C0CA C 0.7470(10) 0.6012(12) 0.3104(6) 0.160(7) Uiso 0.651(10) 1 d D . P B 1
H0CA H 0.7691 0.6075 0.3430 0.192 Uiso 0.651(10) 1 calc R U P B 1
H0CB H 0.7038 0.5665 0.3061 0.192 Uiso 0.651(10) 1 calc R U P B 1
C0DA C 0.919(2) 0.462(4) 0.3663(18) 0.20(2) Uiso 0.349(10) 1 d D . P B 2
H0DA H 0.9233 0.4640 0.3361 0.299 Uiso 0.349(10) 1 calc R U P B 2
H0DB H 0.9223 0.4022 0.3768 0.299 Uiso 0.349(10) 1 calc R U P B 2
H0DC H 0.9565 0.4967 0.3863 0.299 Uiso 0.349(10) 1 calc R U P B 2
C1 C 0.6731(8) 0.6925(9) 0.1562(4) 0.089(4) Uiso 0.642(19) 1 d . . P B 2
H1A H 0.6441 0.6397 0.1538 0.107 Uiso 0.642(19) 1 calc R U P B 2
H1B H 0.6399 0.7414 0.1469 0.107 Uiso 0.642(19) 1 calc R U P B 2
C1CA C 0.735(2) 0.685(2) 0.2488(13) 0.155(13) Uiso 0.358(19) 1 d . . P B 1
H1CA H 0.7753 0.6447 0.2536 0.186 Uiso 0.358(19) 1 calc R U P B 1
H1CB H 0.7528 0.7422 0.2424 0.186 Uiso 0.358(19) 1 calc R U P B 1
C2BA C 0.8009(8) 0.6421(10) 0.3015(5) 0.053(4) Uiso 0.349(10) 1 d D . P B 2
H2BA H 0.8034 0.6217 0.2721 0.064 Uiso 0.349(10) 1 calc R U P B 2
H2BB H 0.8369 0.6881 0.3107 0.064 Uiso 0.349(10) 1 calc R U P B 2
C2CA C 0.6765(17) 0.653(2) 0.1995(11) 0.125(10) Uiso 0.358(19) 1 d . . P B 1
C3 C 0.6229(6) 0.7208(8) 0.3237(4) 0.078(4) Uiso 0.551(9) 1 d D . P B 2
H3A H 0.6378 0.7820 0.3235 0.093 Uiso 0.551(9) 1 calc R U P B 2
H3B H 0.5867 0.7119 0.2946 0.093 Uiso 0.551(9) 1 calc R U P B 2
C3BA C 0.6104(16) 0.7668(19) 0.2828(12) 0.205(14) Uiso 0.449(9) 1 d D . P B 1
H3BA H 0.5888 0.7717 0.2501 0.246 Uiso 0.449(9) 1 calc R U P B 1
H3BB H 0.6412 0.8177 0.2930 0.246 Uiso 0.449(9) 1 calc R U P B 1
C3CA C 0.8060(8) 0.9223(10) 0.3402(5) 0.061(4) Uiso 0.427(12) 1 d . . P B 2
H3CA H 0.7845 0.9799 0.3407 0.073 Uiso 0.427(12) 1 calc R U P B 2
H3CB H 0.8473 0.9288 0.3292 0.073 Uiso 0.427(12) 1 calc R U P B 2
C4BA C 0.5298(12) 0.7550(16) 0.3668(8) 0.127(8) Uiso 0.449(9) 1 d D . P B 1
H4BA H 0.5608 0.7955 0.3877 0.190 Uiso 0.449(9) 1 calc R U P B 1
H4BB H 0.5405 0.6957 0.3779 0.190 Uiso 0.449(9) 1 calc R U P B 1
H4BC H 0.4809 0.7685 0.3643 0.190 Uiso 0.449(9) 1 calc R U P B 1
C4CA C 0.8366(8) 0.9492(11) 0.3961(5) 0.110(5) Uiso 0.573(12) 1 d . . P B 1
H4CA H 0.7954 0.9621 0.4059 0.165 Uiso 0.573(12) 1 calc R U P B 1
H4CB H 0.8576 1.0034 0.3901 0.165 Uiso 0.573(12) 1 calc R U P B 1
H4CC H 0.8711 0.9172 0.4197 0.165 Uiso 0.573(12) 1 calc R U P B 1
C5BA C 0.7830(7) 0.8160(9) 0.3475(5) 0.093(4) Uiso 0.573(12) 1 d . . P B 1
H5BA H 0.8072 0.7806 0.3738 0.112 Uiso 0.573(12) 1 calc R U P B 1
H5BB H 0.7358 0.8270 0.3506 0.112 Uiso 0.573(12) 1 calc R U P B 1
C5CA C 0.7702(7) 0.7627(9) 0.3179(5) 0.079(3) Uiso 0.573(12) 1 d . . P B 1
H5CA H 0.8149 0.7300 0.3275 0.094 Uiso 0.573(12) 1 calc R U P B 1
H5CB H 0.7756 0.8002 0.2935 0.094 Uiso 0.573(12) 1 calc R U P B 1
C6BA C 0.5443(11) 0.7654(15) 0.3094(7) 0.119(7) Uiso 0.449(9) 1 d D . P B 1
H6BA H 0.5130 0.7193 0.2925 0.143 Uiso 0.449(9) 1 calc R U P B 1
H6BB H 0.5191 0.8200 0.2984 0.143 Uiso 0.449(9) 1 calc R U P B 1
C6CA C 0.7475(12) 0.8527(16) 0.3080(8) 0.117(7) Uiso 0.427(12) 1 d . . P B 2
C7BA C 0.5891(8) 0.7199(10) 0.3512(5) 0.108(5) Uiso 0.551(9) 1 d D . P B 2
H7BA H 0.6217 0.7355 0.3807 0.130 Uiso 0.551(9) 1 calc R U P B 2
H7BB H 0.5735 0.6597 0.3534 0.130 Uiso 0.551(9) 1 calc R U P B 2
C7CA C 0.8175(14) 0.9017(18) 0.3594(10) 0.163(9) Uiso 0.573(12) 1 d . . P B 1
H7CA H 0.8614 0.8960 0.3511 0.196 Uiso 0.573(12) 1 calc R U P B 1
H7CB H 0.7874 0.9414 0.3370 0.196 Uiso 0.573(12) 1 calc R U P B 1
C8AA C 0.6878(10) 0.6861(11) 0.2391(5) 0.119(5) Uiso 0.642(19) 1 d . . P B 2
H8AA H 0.6739 0.6245 0.2340 0.143 Uiso 0.642(19) 1 calc R U P B 2
H8AB H 0.6436 0.7194 0.2335 0.143 Uiso 0.642(19) 1 calc R U P B 2
C8BA C 0.6441(7) 0.7024(8) 0.2912(4) 0.058(3) Uiso 0.449(9) 1 d D . P B 1
H8BA H 0.6172 0.6575 0.2706 0.069 Uiso 0.449(9) 1 calc R U P B 1
H8BB H 0.6442 0.6850 0.3215 0.069 Uiso 0.449(9) 1 calc R U P B 1
C8CA C 0.8282(15) 0.5720(17) 0.3311(9) 0.116(8) Uiso 0.349(10) 1 d D . P B 2
H8CA H 0.8766 0.5952 0.3384 0.139 Uiso 0.349(10) 1 calc R U P B 2
H8CB H 0.8257 0.5322 0.3059 0.139 Uiso 0.349(10) 1 calc R U P B 2
C9AA C 0.7124(9) 0.7060(12) 0.2085(5) 0.117(5) Uiso 0.642(19) 1 d . . P B 2
H9AA H 0.7577 0.6751 0.2147 0.141 Uiso 0.642(19) 1 calc R U P B 2
H9AB H 0.7238 0.7685 0.2123 0.141 Uiso 0.642(19) 1 calc R U P B 2
C9BA C 0.7087(12) 0.6845(15) 0.1219(7) 0.163(8) Uiso 0.642(19) 1 d . . P B 2
H9BA H 0.7196 0.7424 0.1129 0.244 Uiso 0.642(19) 1 calc R U P B 2
H9BB H 0.6781 0.6543 0.0959 0.244 Uiso 0.642(19) 1 calc R U P B 2
H9BC H 0.7523 0.6517 0.1338 0.244 Uiso 0.642(19) 1 calc R U P B 2
C9CA C 0.8521(15) 0.4974(18) 0.3659(10) 0.116(9) Uiso 0.349(10) 1 d D . P B 2
H9CA H 0.8551 0.5198 0.3959 0.139 Uiso 0.349(10) 1 calc R U P B 2
H9CB H 0.8164 0.4507 0.3587 0.139 Uiso 0.349(10) 1 calc R U P B 2
C14 C 0.7500(7) 0.7926(10) 0.2952(5) 0.057(4) Uiso 0.427(12) 1 d . . P B 2
H6CA H 0.8015 0.7838 0.3055 0.069 Uiso 0.427(12) 1 calc R U P B 2
H6CB H 0.7399 0.8080 0.2633 0.069 Uiso 0.427(12) 1 calc R U P B 2
C15 C 0.6746(14) 0.7289(18) 0.1272(8) 0.103(8) Uiso 0.358(19) 1 d . . P B 1
H15A H 0.6453 0.6913 0.1039 0.154 Uiso 0.358(19) 1 calc R U P B 1
H15B H 0.7090 0.7590 0.1158 0.154 Uiso 0.358(19) 1 calc R U P B 1
H15C H 0.6449 0.7716 0.1360 0.154 Uiso 0.358(19) 1 calc R U P B 1
N13 N 0.7252(3) 0.6943(3) 0.29008(17) 0.0725(13) Uiso 1 1 d . . . . .
C2 C 0.8551(8) 0.4910(10) 0.3057(5) 0.125(5) Uiso 0.651(10) 1 d D . P B 1
H2A H 0.8387 0.4348 0.2912 0.150 Uiso 0.651(10) 1 calc R U P B 1
H2B H 0.8919 0.5125 0.2932 0.150 Uiso 0.651(10) 1 calc R U P B 1
C5 C 0.7950(8) 0.5525(11) 0.2921(5) 0.125(5) Uiso 0.651(10) 1 d D . P B 1
H5A H 0.8144 0.5990 0.2775 0.150 Uiso 0.651(10) 1 calc R U P B 1
H5B H 0.7619 0.5209 0.2672 0.150 Uiso 0.651(10) 1 calc R U P B 1
C10 C 0.8878(19) 0.474(3) 0.3523(9) 0.240(15) Uiso 0.651(10) 1 d D . P B 1
H10A H 0.8746 0.5197 0.3700 0.359 Uiso 0.651(10) 1 calc R U P B 1
H10B H 0.9389 0.4738 0.3585 0.359 Uiso 0.651(10) 1 calc R U P B 1
H10C H 0.8721 0.4180 0.3601 0.359 Uiso 0.651(10) 1 calc R U P B 1
C1DA C 0.7137(17) 0.6733(18) 0.1682(9) 0.112(9) Uiso 0.358(19) 1 d . . P B 1
H1DA H 0.7275 0.6181 0.1572 0.134 Uiso 0.358(19) 1 calc R U P B 1
H1DB H 0.7574 0.7040 0.1844 0.134 Uiso 0.358(19) 1 calc R U P B 1
C18 C 0.831(3) 0.874(3) 0.3952(17) 0.27(2) Uiso 0.427(12) 1 d . . P B 2
H18A H 0.8150 0.9107 0.4156 0.409 Uiso 0.427(12) 1 calc R U P B 2
H18B H 0.8821 0.8678 0.4061 0.409 Uiso 0.427(12) 1 calc R U P B 2
H18C H 0.8092 0.8165 0.3936 0.409 Uiso 0.427(12) 1 calc R U P B 2
C1BA C 0.5286(10) 0.7753(13) 0.3429(7) 0.125(6) Uiso 0.551(9) 1 d D . P B 2
H7BC H 0.5181 0.7863 0.3709 0.188 Uiso 0.551(9) 1 calc R U P B 2
H1BA H 0.4883 0.7471 0.3217 0.188 Uiso 0.551(9) 1 calc R U P B 2
H1BB H 0.5383 0.8303 0.3303 0.188 Uiso 0.551(9) 1 calc R U P B 2

loop_
_atom_site_aniso_label
_atom_site_aniso_U_11
_atom_site_aniso_U_22
_atom_site_aniso_U_33
_atom_site_aniso_U_23
_atom_site_aniso_U_13
_atom_site_aniso_U_12
C0AA 0.077(4) 0.079(4) 0.060(4) -0.002(3) -0.009(3) 0.027(3)
C1AA 0.080(5) 0.141(7) 0.070(4) -0.023(4) 0.003(3) -0.035(4)
C2AA 0.055(3) 0.084(4) 0.088(5) -0.022(4) -0.013(3) -0.002(3)
C3AA 0.094(6) 0.159(8) 0.061(4) -0.017(4) -0.007(4) -0.032(5)
C4 0.107(6) 0.104(6) 0.069(4) -0.015(4) -0.017(4) -0.021(4)
C4AA 0.109(7) 0.132(8) 0.102(6) 0.032(6) -0.030(5) -0.046(6)
C5AA 0.093(6) 0.148(8) 0.082(5) 0.001(5) -0.016(4) -0.018(5)
C6 0.100(5) 0.078(5) 0.083(5) 0.003(4) -0.019(4) -0.027(4)
C6AA 0.066(4) 0.106(5) 0.070(4) -0.014(4) 0.000(3) -0.028(4)
C7 0.115(7) 0.127(7) 0.090(6) 0.036(5) -0.032(5) -0.042(5)
C7AA 0.113(7) 0.119(7) 0.141(8) 0.002(6) -0.004(6) -0.034(6)
C8 0.167(10) 0.139(9) 0.109(7) 0.000(6) 0.013(7) -0.008(7)
C9 0.110(7) 0.152(9) 0.108(7) 0.027(6) -0.002(6) -0.046(6)
C11 0.093(6) 0.104(6) 0.089(5) 0.017(5) -0.017(4) -0.018(5)
C12 0.102(6) 0.100(6) 0.087(5) 0.021(4) -0.019(5) -0.026(4)
C13 0.117(7) 0.127(7) 0.073(5) 0.017(4) -0.027(4) -0.038(5)
C16 0.104(7) 0.156(9) 0.095(6) 0.002(5) -0.007(5) -0.029(6)
N2 0.126(6) 0.092(5) 0.112(6) 0.011(4) -0.007(5) -0.023(4)
O0AA 0.038(2) 0.053(3) 0.065(3) 0.000 0.000(2) 0.000
O1 0.047(2) 0.093(3) 0.101(3) -0.035(3) 0.005(2) 0.004(2)
O2 0.059(2) 0.102(3) 0.065(2) -0.003(2) -0.0017(19) -0.031(2)
O4 0.057(2) 0.058(2) 0.061(2) -0.0022(17) -0.0082(17) 0.0102(17)
O5 0.056(3) 0.046(3) 0.129(5) 0.000 -0.019(3) 0.000
O6 0.050(2) 0.060(2) 0.083(3) -0.010(2) -0.0066(19) -0.0071(17)
O7 0.045(2) 0.076(3) 0.092(3) -0.013(2) -0.0032(19) -0.0008(18)
O8 0.087(4) 0.054(3) 0.065(3) 0.000 -0.020(3) 0.000
O9 0.089(3) 0.112(4) 0.072(3) 0.021(3) -0.016(2) -0.050(3)
O11 0.056(2) 0.110(3) 0.068(3) -0.020(2) 0.0055(19) -0.019(2)
O12 0.084(3) 0.124(4) 0.065(3) -0.007(3) -0.013(2) -0.031(3)
O19 0.073(3) 0.111(4) 0.144(4) -0.074(4) -0.002(3) 0.002(3)
V1 0.0400(5) 0.0611(6) 0.0756(6) -0.0093(5) -0.0009(4) 0.0016(4)
V2 0.0541(6) 0.0674(6) 0.0622(6) 0.0015(5) -0.0035(4) -0.0192(4)
V3 0.0526(6) 0.0681(7) 0.1002(9) -0.0278(6) -0.0020(5) -0.0002(5)
O3B 0.101(5) 0.304(11) 0.125(5) 0.066(6) -0.018(4) -0.055(6)

loop_
_atom_type_symbol
_atom_type_description
_atom_type_scat_dispersion_real
_atom_type_scat_dispersion_imag
_atom_type_scat_source
C C 0.0033 0.0016 'International Tables Vol C Tables 4.2.6.8 and 6.1.1.4'
H H 0.0000 0.0000 'International Tables Vol C Tables 4.2.6.8 and 6.1.1.4'
N N 0.0061 0.0033 'International Tables Vol C Tables 4.2.6.8 and 6.1.1.4'
O O 0.0106 0.0060 'International Tables Vol C Tables 4.2.6.8 and 6.1.1.4'
V V 0.3005 0.5294 'International Tables Vol C Tables 4.2.6.8 and 6.1.1.4'

loop_
_geom_angle_atom_site_label_1
_geom_angle_atom_site_label_2
_geom_angle_atom_site_label_3
_geom_angle
_geom_angle_site_symmetry_1
_geom_angle_site_symmetry_3
O4 C0AA C6AA 112.8(5) . 2_655
O11 C1AA C6AA 111.7(6) . .
O6 C2AA C6AA 110.8(5) . .
O12 C3AA C6AA 108.7(6) . .
O12 C4 C6 110.2(7) . .
C11 C4AA C12 126.7(9) . .
C6 C5AA C16 119.5(8) . .
C13 C6 C5AA 117.5(8) . .
C13 C6 C4 119.6(9) . .
C5AA C6 C4 122.9(6) . .
C0AA C6AA C2AA 112.2(6) 2_655 .
C0AA C6AA C1AA 110.9(5) 2_655 .
C2AA C6AA C1AA 110.0(6) . .
C0AA C6AA C3AA 109.3(6) 2_655 .
C2AA C6AA C3AA 108.0(5) . .
C1AA C6AA C3AA 106.2(6) . .
C12 C7 C13 122.4(8) . .
O3B C9 N2 120.5(10) . .
O3B C9 C11 121.5(11) . .
N2 C9 C11 118.1(9) . .
C4AA C11 C9 119.2(9) . .
C16 C12 C7 116.8(9) . .
C16 C12 C4AA 123.7(10) . .
C7 C12 C4AA 119.6(8) . .
C7 C13 C6 121.0(10) . .
C12 C16 C5AA 122.6(10) . .
C9 N2 C8 125.4(9) . .
C9 N2 C7AA 118.2(8) . .
C8 N2 C7AA 116.3(10) . .
V3 O0AA V3 84.78(17) 2_655 .
V3 O0AA V1 94.90(10) 2_655 .
V3 O0AA V1 85.22(9) . .
V3 O0AA V1 85.21(9) 2_655 2_655
V3 O0AA V1 94.90(10) . 2_655
V1 O0AA V1 179.8(2) . 2_655
V3 O0AA V2 179.88(14) 2_655 .
V3 O0AA V2 95.31(4) . .
V1 O0AA V2 85.02(9) . .
V1 O0AA V2 94.86(10) 2_655 .
V3 O0AA V2 95.32(4) 2_655 2_655
V3 O0AA V2 179.87(14) . 2_655
V1 O0AA V2 94.86(10) . 2_655
V1 O0AA V2 85.02(9) 2_655 2_655
V2 O0AA V2 84.60(16) . 2_655
V1 O1 V3 112.5(2) . .
V1 O2 V2 112.2(2) . .
C0AA O4 V1 118.0(3) . .
C0AA O4 V2 118.6(4) . 2_655
V1 O4 V2 109.88(16) . 2_655
V3 O5 V3 111.6(3) 2_655 .
C2AA O6 V3 119.1(4) . .
C2AA O6 V1 118.5(3) . 2_655
V3 O6 V1 109.01(16) . 2_655
V2 O8 V2 112.0(3) 2_655 .
C1AA O11 V2 118.2(4) . .
C1AA O11 V3 118.6(4) . .
V2 O11 V3 110.2(2) . .
C3AA O12 C4 112.1(6) . .
O7 V1 O1 104.40(19) . .
O7 V1 O2 103.6(2) . .
O1 V1 O2 94.8(2) . .
O7 V1 O4 96.24(18) . .
O1 V1 O4 158.11(16) . .
O2 V1 O4 87.28(18) . .
O7 V1 O6 96.55(19) . 2_655
O1 V1 O6 87.5(2) . 2_655
O2 V1 O6 158.46(17) . 2_655
O4 V1 O6 82.90(17) . 2_655
O7 V1 O0AA 171.90(17) . .
O1 V1 O0AA 81.19(15) . .
O2 V1 O0AA 81.54(15) . .
O4 V1 O0AA 77.56(13) . .
O6 V1 O0AA 77.65(13) 2_655 .
O7 V1 V3 138.05(15) . .
O1 V1 V3 33.87(12) . .
O2 V1 V3 88.60(12) . .
O4 V1 V3 124.68(10) . .
O6 V1 V3 81.40(11) 2_655 .
O0AA V1 V3 47.32(9) . .
O7 V1 V2 137.31(16) . .
O1 V1 V2 88.46(15) . .
O2 V1 V2 34.01(12) . .
O4 V1 V2 81.09(10) . .
O6 V1 V2 124.95(10) 2_655 .
O0AA V1 V2 47.53(9) . .
V3 V1 V2 66.22(3) . .
O9 V2 O8 103.4(3) . .
O9 V2 O2 104.2(2) . .
O8 V2 O2 93.81(15) . .
O9 V2 O11 97.2(2) . .
O8 V2 O11 158.04(19) . .
O2 V2 O11 88.37(19) . .
O9 V2 O4 96.79(19) . 2_655
O8 V2 O4 87.78(12) . 2_655
O2 V2 O4 157.91(18) . 2_655
O11 V2 O4 82.26(16) . 2_655
O9 V2 O0AA 172.05(16) . .
O8 V2 O0AA 81.69(16) . .
O2 V2 O0AA 81.25(13) . .
O11 V2 O0AA 77.05(15) . .
O4 V2 O0AA 77.18(11) 2_655 .
O9 V2 V2 137.2(2) . 2_655
O8 V2 V2 33.99(14) . 2_655
O2 V2 V2 87.93(14) . 2_655
O11 V2 V2 124.51(13) . 2_655
O4 V2 V2 81.12(12) 2_655 2_655
O0AA V2 V2 47.70(8) . 2_655
O9 V2 V1 137.77(18) . .
O8 V2 V1 88.31(10) . .
O2 V2 V1 33.81(13) . .
O11 V2 V1 81.39(13) . .
O4 V2 V1 124.44(11) 2_655 .
O0AA V2 V1 47.45(3) . .
V2 V2 V1 66.17(3) 2_655 .
O19 V3 O5 104.6(3) . .
O19 V3 O1 103.8(2) . .
O5 V3 O1 93.75(17) . .
O19 V3 O6 96.5(2) . .
O5 V3 O6 88.33(13) . .
O1 V3 O6 158.35(17) . .
O19 V3 O11 96.2(3) . .
O5 V3 O11 158.04(19) . .
O1 V3 O11 88.15(19) . .
O6 V3 O11 82.15(17) . .
O19 V3 O0AA 171.5(2) . .
O5 V3 O0AA 81.83(16) . .
O1 V3 O0AA 81.09(13) . .
O6 V3 O0AA 77.88(11) . .
O11 V3 O0AA 76.86(15) . .
O19 V3 V3 138.6(2) . 2_655
O5 V3 V3 34.22(14) . 2_655
O1 V3 V3 87.75(15) . 2_655
O6 V3 V3 81.89(13) . 2_655
O11 V3 V3 124.25(12) . 2_655
O0AA V3 V3 47.61(9) . 2_655
O19 V3 V1 137.02(17) . .
O5 V3 V1 88.41(10) . .
O1 V3 V1 33.62(13) . .
O6 V3 V1 125.12(11) . .
O11 V3 V1 81.10(11) . .
O0AA V3 V1 47.47(3) . .
V3 V3 V1 66.13(4) 2_655 .
N13 C0BA C3 124.6(11) . .
C5 C0CA N13 116.2(13) . .
C9BA C1 C9AA 124.6(15) . .
N13 C1CA C2CA 129(3) . .
C8CA C2BA N13 131.2(15) . .
C1DA C2CA C1CA 102(3) . .
C7BA C3 C0BA 133.4(14) . .
C8BA C3BA C6BA 110(3) . .
C6CA C3CA C18 104.7(19) . .
C5CA C5BA C7CA 140.7(17) . .
C5BA C5CA N13 152.2(12) . .
C3BA C6BA C4BA 142.4(17) . .
C14 C6CA C3CA 135(2) . .
C3 C7BA C1BA 117.7(16) . .
C4CA C7CA C5BA 135(2) . .
C9AA C8AA N13 126.7(17) . .
C3BA C8BA N13 124(2) . .
C2BA C8CA C9CA 174(2) . .
C8AA C9AA C1 125.0(18) . .
C0DA C9CA C8CA 112(3) . .
C6CA C14 N13 149.2(18) . .
C1CA N13 C5CA 113.1(18) . .
C0BA N13 C8AA 116.3(10) . .
C1CA N13 C0CA 100.8(18) . .
C5CA N13 C0CA 111.2(10) . .
C0BA N13 C14 112.9(8) . .
C8AA N13 C14 102.8(9) . .
C1CA N13 C8BA 117(2) . .
C5CA N13 C8BA 111.2(7) . .
C0CA N13 C8BA 102.5(9) . .
C0BA N13 C2BA 113.5(8) . .
C8AA N13 C2BA 108.0(9) . .
C14 N13 C2BA 101.9(8) . .
C10 C2 C5 119(2) . .
C0CA C5 C2 141.3(15) . .
C2CA C1DA C15 117(3) . .

loop_
_geom_bond_atom_site_label_1
_geom_bond_atom_site_label_2
_geom_bond_distance
_geom_bond_site_symmetry_2
C0AA O4 1.414(6) .
C0AA C6AA 1.484(9) 2_655
C1AA O11 1.436(7) .
C1AA C6AA 1.522(10) .
C2AA O6 1.436(7) .
C2AA C6AA 1.517(9) .
C3AA O12 1.398(9) .
C3AA C6AA 1.562(9) .
C4 O12 1.408(7) .
C4 C6 1.488(11) .
C4AA C11 1.233(12) .
C4AA C12 1.513(13) .
C5AA C6 1.394(12) .
C5AA C16 1.399(12) .
C6 C13 1.386(9) .
C6AA C0AA 1.484(9) 2_655
C7 C12 1.373(13) .
C7 C13 1.374(13) .
C7AA N2 1.455(11) .
C8 N2 1.443(11) .
C9 O3B 1.211(10) .
C9 N2 1.341(12) .
C9 C11 1.519(12) .
C12 C16 1.366(10) .
O0AA V3 2.227(3) 2_655
O0AA V3 2.227(3) .
O0AA V1 2.2325(8) .
O0AA V1 2.2326(8) 2_655
O0AA V2 2.235(3) .
O0AA V2 2.235(3) 2_655
O1 V1 1.809(4) .
O1 V3 1.821(4) .
O2 V1 1.814(4) .
O2 V2 1.824(4) .
O4 V1 2.002(4) .
O4 V2 2.018(3) 2_655
O5 V3 1.816(3) 2_655
O5 V3 1.816(3) .
O6 V3 2.015(4) .
O6 V1 2.020(4) 2_655
O7 V1 1.605(4) .
O8 V2 1.814(3) 2_655
O8 V2 1.814(3) .
O9 V2 1.594(4) .
O11 V2 2.001(4) .
O11 V3 2.020(5) .
O19 V3 1.601(5) .
V1 O6 2.020(4) 2_655
V1 V3 3.0191(13) .
V1 V2 3.0192(13) .
V2 O4 2.018(3) 2_655
V2 V2 3.009(2) 2_655
V3 V3 3.003(3) 2_655
C0BA N13 1.426(13) .
C0BA C3 1.445(15) .
C0CA C5 1.435(18) .
C0CA N13 1.549(17) .
C0DA C9CA 1.41(3) .
C1 C9BA 1.43(3) .
C1 C9AA 1.58(2) .
C1CA N13 1.35(3) .
C1CA C2CA 1.68(6) .
C2BA C8CA 1.40(3) .
C2BA N13 1.621(15) .
C2CA C1DA 1.40(4) .
C3 C7BA 1.220(17) .
C3BA C8BA 1.16(2) .
C3BA C6BA 1.72(4) .
C3CA C6CA 1.65(3) .
C3CA C18 1.77(5) .
C4BA C6BA 1.88(3) .
C4CA C7CA 1.30(3) .
C5BA C5CA 1.187(15) .
C5BA C7CA 1.46(3) .
C5CA N13 1.459(13) .
C6CA C14 1.00(2) .
C7BA C1BA 1.41(2) .
C8AA C9AA 1.216(19) .
C8AA N13 1.526(16) .
C8BA N13 1.600(13) .
C8CA C9CA 1.53(3) .
C14 N13 1.558(15) .
C15 C1DA 1.52(4) .
C2 C10 1.41(2) .
C2 C5 1.459(18) .
